data_7247250
loop_
_publ_author_name
'Shi, Wei'
'Zhong, Ping-Fu'
'Qi, Xu-Kuan'
'Yang, Chao'
'Guo, Lin'
'Xia, Wujiong'

_publ_section_title
;
 Photoinduced ligand-to-iron charge transfer enabled C(sp3)--H
 phosphorylation of hydrocarbons
;
_journal_issue 19
_journal_name_full 'Green Chemistry'
_journal_page_first 7817
_journal_page_last 7824
_journal_paper_doi 10.1039/D3GC02469E
_journal_volume 25
_journal_year 2023
_chemical_formula_moiety 'C20 H22 B P'
_chemical_formula_sum 'C20 H22 B P'
_chemical_formula_weight 304.15
_space_group_crystal_system monoclinic
_space_group_IT_number 14
_space_group_name_Hall '-P 2ybc'
_space_group_name_H-M_alt 'P 1 21/c 1'
_atom_sites_solution_hydrogens mixed
_atom_sites_solution_primary direct
_audit_creation_date 2023-03-09
_audit_creation_method
;
Olex2 1.5-beta
(compiled 2022.04.07 svn.rca3783a0 for OlexSys, GUI svn.r6439)
;
_audit_update_record
;
2023-06-13 deposited with the CCDC.	2023-08-25 downloaded from the CCDC.
;
_cell_angle_alpha 90
_cell_angle_beta 95.946(2)
_cell_angle_gamma 90
_cell_formula_units_Z 4
_cell_length_a 6.76040(10)
_cell_length_b 16.4043(3)
_cell_length_c 15.8328(3)
_cell_measurement_reflns_used 7208
_cell_measurement_temperature 180.00(10)
_cell_measurement_theta_max 75.9870
_cell_measurement_theta_min 2.6630
_cell_volume 1746.41(5)
_computing_cell_refinement 'CrysAlisPro 1.171.42.67a (Rigaku OD, 2022)'
_computing_data_collection 'CrysAlisPro 1.171.42.67a (Rigaku OD, 2022)'
_computing_data_reduction 'CrysAlisPro 1.171.42.67a (Rigaku OD, 2022)'
_computing_molecular_graphics 'Olex2 1.5-beta (Dolomanov et al., 2009)'
_computing_publication_material 'Olex2 1.5-beta (Dolomanov et al., 2009)'
_computing_structure_refinement 'SHELXL 2018/3 (Sheldrick, 2015)'
_computing_structure_solution 'SHELXS  (Sheldrick, 2008)'
_diffrn_ambient_environment N~2~
_diffrn_ambient_temperature 180.00(10)
_diffrn_detector 'Hybrid Pixel Array Detector'
_diffrn_detector_area_resol_mean 10.0000
_diffrn_detector_type HyPix
_diffrn_measured_fraction_theta_full 0.999
_diffrn_measured_fraction_theta_max 0.999
_diffrn_measurement_details
;
List of Runs (angles in degrees, time in seconds):

  # Type    Start    End  Width  t~exp~   \w     \q     \k     \f   Frames
#--------------------------------------------------------------------------
  1  \w    -56.00  26.00   0.50    0.05    --  -46.72  49.00 -63.00  164
  2  \w   -110.00 -31.00   0.50    0.07    --  -95.00  49.00 -63.00  158
  3  \w   -159.00 -87.00   0.50    0.07    --  -95.00 -94.00 -90.00  144
  4  \w   -143.00 -80.00   0.50    0.07    --  -95.00 -49.00 148.00  126
  5  \w   -119.00 -53.00   0.50    0.05    --  -46.72 -49.00 148.00  132
  6  \w     72.00  98.00   0.50    0.05    --   46.72  49.00 -63.00   52
  7  \w     98.00 129.00   0.50    0.07    --  107.00  49.00 -63.00   62
  8  \w    100.00 159.00   0.50    0.07    --  107.00  15.00 -30.00  118
  9  \w     92.00 160.00   0.50    0.07    --  107.00  30.00  30.00  136
 10  \w     91.00 158.00   0.50    0.07    --  107.00  15.00  90.00  134
 11  \w     69.00  95.00   0.50    0.07    --  107.00 -94.00 -30.00   52
 12  \w     75.00 101.00   0.50    0.07    --  107.00 -94.00   0.00   52
 13  \w     36.00  68.00   0.50    0.07    --  107.00 -94.00 -30.00   64
 14  \w     40.00  66.00   0.50    0.07    --  107.00 -94.00   0.00   52
 15  \w     47.00 110.00   0.50    0.07    --  107.00-125.00 150.00  126
 16  \w    -24.00  32.00   0.50    0.05    --   46.72 -49.00 148.00  112
 17  \w     34.00  59.00   0.50    0.07    --  107.00 -49.00 148.00   50
 18  \w     20.00  90.00   0.50    0.05    --   46.72-125.00   0.00  140
;
_diffrn_measurement_device 'four-circle diffractometer'
_diffrn_measurement_device_type 'XtaLAB Synergy R, DW system, HyPix'
_diffrn_measurement_method '\w scans'
_diffrn_orient_matrix_type 'CrysAlisPro convention (1999,Acta A55,543-557)'
_diffrn_orient_matrix_UB_11 -0.0936875000
_diffrn_orient_matrix_UB_12 -0.0417087000
_diffrn_orient_matrix_UB_13 -0.0818086000
_diffrn_orient_matrix_UB_21 0.2027739000
_diffrn_orient_matrix_UB_22 -0.0382362000
_diffrn_orient_matrix_UB_23 -0.0129018000
_diffrn_orient_matrix_UB_31 -0.0517441000
_diffrn_orient_matrix_UB_32 -0.0749252000
_diffrn_orient_matrix_UB_33 0.0520113000
_diffrn_radiation_monochromator mirror
_diffrn_radiation_probe x-ray
_diffrn_radiation_type 'Cu K\a'
_diffrn_radiation_wavelength 1.54184
_diffrn_reflns_av_R_equivalents 0.0636
_diffrn_reflns_av_unetI/netI 0.0538
_diffrn_reflns_Laue_measured_fraction_full 0.999
_diffrn_reflns_Laue_measured_fraction_max 0.999
_diffrn_reflns_limit_h_max 8
_diffrn_reflns_limit_h_min -7
_diffrn_reflns_limit_k_max 17
_diffrn_reflns_limit_k_min -19
_diffrn_reflns_limit_l_max 18
_diffrn_reflns_limit_l_min -18
_diffrn_reflns_number 10413
_diffrn_reflns_point_group_measured_fraction_full 0.999
_diffrn_reflns_point_group_measured_fraction_max 0.999
_diffrn_reflns_theta_full 66.595
_diffrn_reflns_theta_max 66.595
_diffrn_reflns_theta_min 3.891
_diffrn_source 'Rotating-anode X-ray tube'
_diffrn_source_type 'Rigaku (Cu) X-ray Source'
_exptl_absorpt_coefficient_mu 1.313
_exptl_absorpt_correction_T_max 1.00000
_exptl_absorpt_correction_T_min 0.48640
_exptl_absorpt_correction_type multi-scan
_exptl_absorpt_process_details
;
CrysAlisPro 1.171.42.67a (Rigaku Oxford Diffraction, 2022)
Empirical absorption correction using spherical harmonics,
implemented in SCALE3 ABSPACK scaling algorithm.
;
_exptl_crystal_colour colorless
_exptl_crystal_density_diffrn 1.157
_exptl_crystal_description block
_exptl_crystal_F_000 648
_exptl_crystal_size_max 0.14
_exptl_crystal_size_mid 0.11
_exptl_crystal_size_min 0.09
_refine_diff_density_max 0.467
_refine_diff_density_min -0.336
_refine_diff_density_rms 0.072
_refine_ls_extinction_method none
_refine_ls_goodness_of_fit_ref 1.030
_refine_ls_hydrogen_treatment mixed
_refine_ls_matrix_type full
_refine_ls_number_parameters 212
_refine_ls_number_reflns 3073
_refine_ls_number_restraints 0
_refine_ls_restrained_S_all 1.030
_refine_ls_R_factor_all 0.0582
_refine_ls_R_factor_gt 0.0536
_refine_ls_shift/su_max 0.007
_refine_ls_shift/su_mean 0.000
_refine_ls_structure_factor_coef Fsqd
_refine_ls_weighting_details 'w=1/[\s^2^(Fo^2^)+(0.0981P)^2^+0.5739P] where P=(Fo^2^+2Fc^2^)/3'
_refine_ls_weighting_scheme calc
_refine_ls_wR_factor_gt 0.1468
_refine_ls_wR_factor_ref 0.1532
_reflns_Friedel_coverage 0.000
_reflns_number_gt 2732
_reflns_number_total 3073
_reflns_threshold_expression 'I > 2\s(I)'
_cod_data_source_file d3gc02469e2.cif
_cod_data_source_block 20230308-sw-11
_cod_depositor_comments 'Adding full bibliography for 7247250--7247251.cif.'
_cod_original_cell_volume 1746.40(5)
_cod_database_code 7247250
_shelx_shelxl_version_number 2018/3
_chemical_oxdiff_formula 'C H P B'
_shelx_space_group_comment
;
The symmetry employed for this shelxl refinement is uniquely defined
by the following loop, which should always be used as a source of
symmetry information in preference to the above space-group names.
They are only intended as comments.
;
_shelx_estimated_absorpt_t_max 0.891
_shelx_estimated_absorpt_t_min 0.837
_olex2_refinement_description
;
1.a Secondary CH2 refined with riding coordinates:
 C14(H14A,H14B)
1.b Aromatic/amide H refined with riding coordinates:
 C2(H2), C3(H3), C4(H4), C5(H5), C6(H6), C9(H9), C10(H10), C11(H11), C12(H12),
 C13(H13), C16(H16), C18(H18), C19(H19), C20(H20)
1.c Idealised Me refined as rotating group:
 C21(H21A,H21B,H21C)
;
_olex2_submission_special_instructions 'No special instructions were received'
_oxdiff_exptl_absorpt_empirical_details
;
Empirical correction (ABSPACK) includes:
- Absorption correction using spherical harmonics
- Frame scaling
;
_oxdiff_exptl_absorpt_empirical_full_max 3.121
_oxdiff_exptl_absorpt_empirical_full_min 0.337

loop_
_space_group_symop_operation_xyz
'x, y, z'
'-x, y+1/2, -z+1/2'
'-x, -y, -z'
'x, -y-1/2, z-1/2'

loop_
_atom_site_label
_atom_site_type_symbol
_atom_site_fract_x
_atom_site_fract_y
_atom_site_fract_z
_atom_site_U_iso_or_equiv
_atom_site_adp_type
_atom_site_occupancy
_atom_site_site_symmetry_order
_atom_site_calc_flag
_atom_site_refinement_flags_posn
_atom_site_refinement_flags_adp
_atom_site_refinement_flags_occupancy
_atom_site_disorder_assembly
_atom_site_disorder_group
P1 P 0.36895(7) 0.53149(3) 0.84132(3) 0.0274(2) Uani 1 1 d . . . . .
C1 C 0.2707(3) 0.55264(11) 0.73250(12) 0.0286(4) Uani 1 1 d . . . . .
C2 C 0.3933(3) 0.58689(13) 0.67705(14) 0.0415(5) Uani 1 1 d . . . . .
H2 H 0.525022 0.598835 0.695896 0.050 Uiso 1 1 calc R U . . .
C3 C 0.3209(4) 0.60334(16) 0.59397(16) 0.0529(6) Uani 1 1 d . . . . .
H3 H 0.403688 0.626953 0.557453 0.063 Uiso 1 1 calc R U . . .
C4 C 0.1271(4) 0.58505(13) 0.56489(14) 0.0458(6) Uani 1 1 d . . . . .
H4 H 0.079073 0.596297 0.508925 0.055 Uiso 1 1 calc R U . . .
C5 C 0.0046(3) 0.55001(13) 0.61898(14) 0.0409(5) Uani 1 1 d . . . . .
H5 H -0.125911 0.536951 0.599172 0.049 Uiso 1 1 calc R U . . .
C6 C 0.0744(3) 0.53411(11) 0.70267(14) 0.0345(5) Uani 1 1 d . . . . .
H6 H -0.009591 0.511045 0.739027 0.041 Uiso 1 1 calc R U . . .
C8 C 0.2854(3) 0.42851(12) 0.86061(12) 0.0324(4) Uani 1 1 d . . . . .
C9 C 0.1170(3) 0.41050(12) 0.89999(14) 0.0382(5) Uani 1 1 d . . . . .
H9 H 0.044396 0.452247 0.921870 0.046 Uiso 1 1 calc R U . . .
C10 C 0.0566(4) 0.32998(14) 0.90675(16) 0.0528(6) Uani 1 1 d . . . . .
H10 H -0.055463 0.317897 0.933894 0.063 Uiso 1 1 calc R U . . .
C11 C 0.1610(5) 0.26855(14) 0.87369(17) 0.0609(8) Uani 1 1 d . . . . .
H11 H 0.118685 0.214873 0.877641 0.073 Uiso 1 1 calc R U . . .
C12 C 0.3273(5) 0.28561(15) 0.8349(2) 0.0679(8) Uani 1 1 d . . . . .
H12 H 0.398237 0.243484 0.812793 0.081 Uiso 1 1 calc R U . . .
C13 C 0.3908(4) 0.36553(14) 0.82823(17) 0.0526(7) Uani 1 1 d . . . . .
H13 H 0.504552 0.376805 0.801948 0.063 Uiso 1 1 calc R U . . .
C14 C 0.2355(3) 0.59932(11) 0.90784(12) 0.0309(4) Uani 1 1 d . . . . .
H14A H 0.094621 0.586878 0.899364 0.037 Uiso 1 1 calc R U . . .
H14B H 0.281028 0.589347 0.967063 0.037 Uiso 1 1 calc R U . . .
C15 C 0.2660(3) 0.68837(11) 0.88797(12) 0.0305(4) Uani 1 1 d . . . . .
C16 C 0.4428(3) 0.72811(12) 0.91582(12) 0.0343(5) Uani 1 1 d . . . . .
H16 H 0.542757 0.699606 0.948068 0.041 Uiso 1 1 calc R U . . .
C17 C 0.4729(3) 0.80979(12) 0.89638(13) 0.0361(5) Uani 1 1 d . . . . .
C18 C 0.3202(3) 0.85159(12) 0.84994(14) 0.0402(5) Uani 1 1 d . . . . .
H18 H 0.336878 0.906356 0.837268 0.048 Uiso 1 1 calc R U . . .
C19 C 0.1428(3) 0.81305(13) 0.82208(15) 0.0417(5) Uani 1 1 d . . . . .
H19 H 0.041612 0.841949 0.791037 0.050 Uiso 1 1 calc R U . . .
C20 C 0.1165(3) 0.73116(12) 0.84059(14) 0.0379(5) Uani 1 1 d . . . . .
H20 H -0.001649 0.705065 0.821145 0.045 Uiso 1 1 calc R U . . .
C21 C 0.6674(4) 0.85136(15) 0.92359(18) 0.0533(6) Uani 1 1 d . . . . .
H21A H 0.760896 0.812104 0.948846 0.080 Uiso 1 1 calc R U . . .
H21B H 0.646973 0.893107 0.964283 0.080 Uiso 1 1 calc R U . . .
H21C H 0.718529 0.875409 0.875013 0.080 Uiso 1 1 calc R U . . .
B1 B 0.6539(4) 0.54065(17) 0.85853(18) 0.0413(6) Uani 1 1 d . . . . .
H1A H 0.692(4) 0.6009(16) 0.8373(17) 0.050(7) Uiso 1 1 d . . . . .
H1B H 0.714(4) 0.4957(17) 0.8182(19) 0.060(8) Uiso 1 1 d . . . . .
H1C H 0.691(4) 0.5263(17) 0.927(2) 0.063(8) Uiso 1 1 d . . . . .

loop_
_atom_site_aniso_label
_atom_site_aniso_U_11
_atom_site_aniso_U_22
_atom_site_aniso_U_33
_atom_site_aniso_U_23
_atom_site_aniso_U_13
_atom_site_aniso_U_12
P1 0.0318(3) 0.0254(3) 0.0263(3) 0.00011(17) 0.0094(2) -0.00053(16)
C1 0.0361(10) 0.0233(8) 0.0277(10) -0.0004(7) 0.0099(8) 0.0013(7)
C2 0.0480(12) 0.0414(11) 0.0366(12) 0.0060(9) 0.0117(9) -0.0088(9)
C3 0.0680(16) 0.0564(14) 0.0376(13) 0.0135(11) 0.0211(11) -0.0032(12)
C4 0.0684(15) 0.0412(12) 0.0280(11) 0.0014(9) 0.0050(10) 0.0101(11)
C5 0.0475(13) 0.0359(11) 0.0381(12) -0.0031(9) -0.0009(9) 0.0056(9)
C6 0.0371(11) 0.0331(10) 0.0345(11) 0.0013(8) 0.0092(9) -0.0016(7)
C8 0.0445(11) 0.0259(9) 0.0271(10) 0.0036(8) 0.0051(8) 0.0025(8)
C9 0.0462(12) 0.0331(11) 0.0366(11) 0.0015(8) 0.0102(9) -0.0054(8)
C10 0.0704(16) 0.0413(12) 0.0476(14) 0.0073(11) 0.0100(12) -0.0185(11)
C11 0.100(2) 0.0297(12) 0.0525(16) 0.0085(10) 0.0065(15) -0.0112(12)
C12 0.110(2) 0.0259(12) 0.0705(19) 0.0013(11) 0.0231(17) 0.0122(13)
C13 0.0694(16) 0.0339(12) 0.0589(15) 0.0044(10) 0.0274(13) 0.0090(10)
C14 0.0377(10) 0.0284(10) 0.0284(10) -0.0014(7) 0.0118(8) 0.0001(7)
C15 0.0408(11) 0.0275(9) 0.0251(10) -0.0024(7) 0.0126(8) 0.0003(8)
C16 0.0417(11) 0.0331(10) 0.0290(10) -0.0014(8) 0.0079(8) 0.0015(8)
C17 0.0449(12) 0.0329(10) 0.0329(11) -0.0058(8) 0.0154(9) -0.0040(8)
C18 0.0583(13) 0.0270(10) 0.0382(12) 0.0017(8) 0.0191(10) 0.0016(9)
C19 0.0485(12) 0.0342(11) 0.0428(12) 0.0039(9) 0.0066(10) 0.0074(9)
C20 0.0392(11) 0.0350(11) 0.0397(12) -0.0031(9) 0.0056(9) 0.0019(8)
C21 0.0523(14) 0.0434(13) 0.0661(17) -0.0058(11) 0.0147(12) -0.0122(10)
B1 0.0332(12) 0.0494(14) 0.0420(15) -0.0039(11) 0.0077(10) -0.0003(10)

loop_
_atom_type_symbol
_atom_type_description
_atom_type_scat_dispersion_real
_atom_type_scat_dispersion_imag
_atom_type_scat_source
C C 0.0181 0.0091 'International Tables Vol C Tables 4.2.6.8 and 6.1.1.4'
H H 0.0000 0.0000 'International Tables Vol C Tables 4.2.6.8 and 6.1.1.4'
B B 0.0090 0.0039 'International Tables Vol C Tables 4.2.6.8 and 6.1.1.4'
P P 0.2955 0.4335 'International Tables Vol C Tables 4.2.6.8 and 6.1.1.4'

loop_
_geom_angle_atom_site_label_1
_geom_angle_atom_site_label_2
_geom_angle_atom_site_label_3
_geom_angle
_geom_angle_site_symmetry_1
_geom_angle_site_symmetry_3
_geom_angle_publ_flag
C1 P1 C8 104.34(9) . . ?
C1 P1 C14 106.02(9) . . ?
C1 P1 B1 112.48(11) . . ?
C8 P1 C14 106.74(9) . . ?
C8 P1 B1 111.90(11) . . ?
C14 P1 B1 114.62(11) . . ?
C2 C1 P1 119.61(16) . . ?
C2 C1 C6 118.93(19) . . ?
C6 C1 P1 121.45(15) . . ?
C1 C2 H2 119.8 . . ?
C3 C2 C1 120.3(2) . . ?
C3 C2 H2 119.8 . . ?
C2 C3 H3 119.8 . . ?
C4 C3 C2 120.5(2) . . ?
C4 C3 H3 119.8 . . ?
C3 C4 H4 120.1 . . ?
C3 C4 C5 119.7(2) . . ?
C5 C4 H4 120.1 . . ?
C4 C5 H5 119.8 . . ?
C4 C5 C6 120.4(2) . . ?
C6 C5 H5 119.8 . . ?
C1 C6 H6 120.0 . . ?
C5 C6 C1 120.08(19) . . ?
C5 C6 H6 120.0 . . ?
C9 C8 P1 123.92(15) . . ?
C9 C8 C13 119.1(2) . . ?
C13 C8 P1 116.82(16) . . ?
C8 C9 H9 120.0 . . ?
C8 C9 C10 119.9(2) . . ?
C10 C9 H9 120.0 . . ?
C9 C10 H10 119.9 . . ?
C11 C10 C9 120.3(2) . . ?
C11 C10 H10 119.9 . . ?
C10 C11 H11 119.9 . . ?
C12 C11 C10 120.3(2) . . ?
C12 C11 H11 119.9 . . ?
C11 C12 H12 119.9 . . ?
C11 C12 C13 120.3(2) . . ?
C13 C12 H12 119.9 . . ?
C8 C13 H13 119.9 . . ?
C12 C13 C8 120.2(2) . . ?
C12 C13 H13 119.9 . . ?
P1 C14 H14A 109.1 . . ?
P1 C14 H14B 109.1 . . ?
H14A C14 H14B 107.9 . . ?
C15 C14 P1 112.40(13) . . ?
C15 C14 H14A 109.1 . . ?
C15 C14 H14B 109.1 . . ?
C16 C15 C14 121.16(18) . . ?
C20 C15 C14 119.61(18) . . ?
C20 C15 C16 119.23(18) . . ?
C15 C16 H16 119.3 . . ?
C15 C16 C17 121.37(19) . . ?
C17 C16 H16 119.3 . . ?
C16 C17 C21 121.1(2) . . ?
C18 C17 C16 118.3(2) . . ?
C18 C17 C21 120.6(2) . . ?
C17 C18 H18 119.5 . . ?
C17 C18 C19 121.04(19) . . ?
C19 C18 H18 119.5 . . ?
C18 C19 H19 120.0 . . ?
C20 C19 C18 119.9(2) . . ?
C20 C19 H19 120.0 . . ?
C15 C20 C19 120.1(2) . . ?
C15 C20 H20 120.0 . . ?
C19 C20 H20 120.0 . . ?
C17 C21 H21A 109.5 . . ?
C17 C21 H21B 109.5 . . ?
C17 C21 H21C 109.5 . . ?
H21A C21 H21B 109.5 . . ?
H21A C21 H21C 109.5 . . ?
H21B C21 H21C 109.5 . . ?
P1 B1 H1A 107.2(13) . . ?
P1 B1 H1B 107.3(15) . . ?
P1 B1 H1C 104.3(16) . . ?
H1A B1 H1B 109(2) . . ?
H1A B1 H1C 117(2) . . ?
H1B B1 H1C 112(2) . . ?

loop_
_geom_bond_atom_site_label_1
_geom_bond_atom_site_label_2
_geom_bond_distance
_geom_bond_site_symmetry_2
_geom_bond_publ_flag
P1 C1 1.815(2) . ?
P1 C8 1.8170(19) . ?
P1 C14 1.8323(18) . ?
P1 B1 1.923(3) . ?
C1 C2 1.388(3) . ?
C1 C6 1.395(3) . ?
C2 H2 0.9300 . ?
C2 C3 1.382(3) . ?
C3 H3 0.9300 . ?
C3 C4 1.376(4) . ?
C4 H4 0.9300 . ?
C4 C5 1.377(3) . ?
C5 H5 0.9300 . ?
C5 C6 1.385(3) . ?
C6 H6 0.9300 . ?
C8 C9 1.386(3) . ?
C8 C13 1.383(3) . ?
C9 H9 0.9300 . ?
C9 C10 1.390(3) . ?
C10 H10 0.9300 . ?
C10 C11 1.366(4) . ?
C11 H11 0.9300 . ?
C11 C12 1.365(4) . ?
C12 H12 0.9300 . ?
C12 C13 1.387(4) . ?
C13 H13 0.9300 . ?
C14 H14A 0.9700 . ?
C14 H14B 0.9700 . ?
C14 C15 1.513(3) . ?
C15 C16 1.392(3) . ?
C15 C20 1.386(3) . ?
C16 H16 0.9300 . ?
C16 C17 1.394(3) . ?
C17 C18 1.386(3) . ?
C17 C21 1.504(3) . ?
C18 H18 0.9300 . ?
C18 C19 1.386(3) . ?
C19 H19 0.9300 . ?
C19 C20 1.390(3) . ?
C20 H20 0.9300 . ?
C21 H21A 0.9600 . ?
C21 H21B 0.9600 . ?
C21 H21C 0.9600 . ?
B1 H1A 1.08(3) . ?
B1 H1B 1.08(3) . ?
B1 H1C 1.11(3) . ?

loop_
_geom_torsion_atom_site_label_1
_geom_torsion_atom_site_label_2
_geom_torsion_atom_site_label_3
_geom_torsion_atom_site_label_4
_geom_torsion
_geom_torsion_site_symmetry_1
_geom_torsion_site_symmetry_2
_geom_torsion_site_symmetry_3
_geom_torsion_site_symmetry_4
_geom_torsion_publ_flag
P1 C1 C2 C3 179.97(18) . . . . ?
P1 C1 C6 C5 -179.15(15) . . . . ?
P1 C8 C9 C10 175.47(17) . . . . ?
P1 C8 C13 C12 -175.2(2) . . . . ?
P1 C14 C15 C16 -76.3(2) . . . . ?
P1 C14 C15 C20 103.17(19) . . . . ?
C1 P1 C8 C9 -96.60(19) . . . . ?
C1 P1 C8 C13 78.74(19) . . . . ?
C1 P1 C14 C15 -60.12(16) . . . . ?
C1 C2 C3 C4 -0.8(4) . . . . ?
C2 C1 C6 C5 -0.1(3) . . . . ?
C2 C3 C4 C5 -0.1(4) . . . . ?
C3 C4 C5 C6 0.9(3) . . . . ?
C4 C5 C6 C1 -0.8(3) . . . . ?
C6 C1 C2 C3 0.9(3) . . . . ?
C8 P1 C1 C2 -133.23(17) . . . . ?
C8 P1 C1 C6 45.81(18) . . . . ?
C8 P1 C14 C15 -170.94(14) . . . . ?
C8 C9 C10 C11 -0.9(4) . . . . ?
C9 C8 C13 C12 0.4(4) . . . . ?
C9 C10 C11 C12 1.0(4) . . . . ?
C10 C11 C12 C13 -0.4(5) . . . . ?
C11 C12 C13 C8 -0.3(5) . . . . ?
C13 C8 C9 C10 0.2(3) . . . . ?
C14 P1 C1 C2 114.27(17) . . . . ?
C14 P1 C1 C6 -66.69(17) . . . . ?
C14 P1 C8 C9 15.4(2) . . . . ?
C14 P1 C8 C13 -169.28(18) . . . . ?
C14 C15 C16 C17 178.83(17) . . . . ?
C14 C15 C20 C19 179.90(18) . . . . ?
C15 C16 C17 C18 1.5(3) . . . . ?
C15 C16 C17 C21 -177.4(2) . . . . ?
C16 C15 C20 C19 -0.7(3) . . . . ?
C16 C17 C18 C19 -1.1(3) . . . . ?
C17 C18 C19 C20 -0.1(3) . . . . ?
C18 C19 C20 C15 1.0(3) . . . . ?
C20 C15 C16 C17 -0.6(3) . . . . ?
C21 C17 C18 C19 177.8(2) . . . . ?
B1 P1 C1 C2 -11.7(2) . . . . ?
B1 P1 C1 C6 167.30(16) . . . . ?
B1 P1 C8 C9 141.51(19) . . . . ?
B1 P1 C8 C13 -43.1(2) . . . . ?
B1 P1 C14 C15 64.58(18) . . . . ?
